data_7223937
loop_
_publ_author_name
'Wu, Lulu'
'Zheng, Yin'
'Wang, Youming'
'ZHOU, Zhenghong'

_publ_section_title
;
 Organocatalyzed enantioselective [3+3] annulation for the direct
 synthesis of conformationally constrained cyclic tryptophan derivatives
;
_journal_name_full 'RSC Adv.'
_journal_paper_doi 10.1039/C5RA24288F
_journal_year 2016
_chemical_formula_sum 'C25 H20 N2 O2 S'
_chemical_formula_weight 412.49
_chemical_name_systematic
; 
 ? 
;
_space_group_IT_number 9
_symmetry_cell_setting monoclinic
_symmetry_space_group_name_Hall 'C -2yc'
_symmetry_space_group_name_H-M 'C 1 c 1'
_atom_sites_solution_hydrogens geom
_atom_sites_solution_primary direct
_atom_sites_solution_secondary difmap
_audit_creation_method SHELXL-97
_audit_update_record
;
2015-10-23 deposited with the CCDC.
2016-01-15 downloaded from the CCDC.
;
_cell_angle_alpha 90.00
_cell_angle_beta 108.18(3)
_cell_angle_gamma 90.00
_cell_formula_units_Z 4
_cell_length_a 19.897(4)
_cell_length_b 12.667(3)
_cell_length_c 8.4207(17)
_cell_measurement_reflns_used 3179
_cell_measurement_temperature 113(2)
_cell_measurement_theta_max 27.8944
_cell_measurement_theta_min 1.9354
_cell_volume 2016.4(8)
_computing_cell_refinement crystalclear
_computing_data_collection crystalclear
_computing_data_reduction crystalclear
_computing_molecular_graphics 'Bruker SHELXTL'
_computing_publication_material 'Bruker SHELXTL'
_computing_structure_refinement 'SHELXL-97 (Sheldrick, 1997)'
_computing_structure_solution 'SHELXS-97 (Sheldrick, 1990)'
_diffrn_ambient_temperature 113(2)
_diffrn_measured_fraction_theta_full 0.995
_diffrn_measured_fraction_theta_max 0.995
_diffrn_measurement_device_type 'rigaku saturn'
_diffrn_measurement_method '\w scans'
_diffrn_radiation_monochromator confocal
_diffrn_radiation_source 'rotating anode'
_diffrn_radiation_type MoK\a
_diffrn_radiation_wavelength 0.71073
_diffrn_reflns_av_R_equivalents 0.0392
_diffrn_reflns_av_sigmaI/netI 0.0570
_diffrn_reflns_limit_h_max 25
_diffrn_reflns_limit_h_min -26
_diffrn_reflns_limit_k_max 16
_diffrn_reflns_limit_k_min -16
_diffrn_reflns_limit_l_max 11
_diffrn_reflns_limit_l_min -10
_diffrn_reflns_number 9734
_diffrn_reflns_theta_full 27.89
_diffrn_reflns_theta_max 27.89
_diffrn_reflns_theta_min 1.94
_diffrn_standards_decay_% 0
_diffrn_standards_interval_count 0
_diffrn_standards_interval_time 0
_diffrn_standards_number 0
_exptl_absorpt_coefficient_mu 0.186
_exptl_absorpt_correction_T_max 0.9781
_exptl_absorpt_correction_T_min 0.9638
_exptl_absorpt_correction_type multi-scan
_exptl_absorpt_process_details crystalclear
_exptl_crystal_colour colorless
_exptl_crystal_density_diffrn 1.359
_exptl_crystal_density_method 'not measured'
_exptl_crystal_description prism
_exptl_crystal_F_000 864
_exptl_crystal_size_max 0.20
_exptl_crystal_size_mid 0.18
_exptl_crystal_size_min 0.12
_refine_diff_density_max 0.246
_refine_diff_density_min -0.186
_refine_diff_density_rms 0.045
_refine_ls_abs_structure_details 'Flack H D (1983), Acta Cryst. A39, 876-881'
_refine_ls_abs_structure_Flack -0.03(5)
_refine_ls_extinction_coef 0.0133(7)
_refine_ls_extinction_expression Fc^*^=kFc[1+0.001xFc^2^\l^3^/sin(2\q)]^-1/4^
_refine_ls_extinction_method SHELXL
_refine_ls_goodness_of_fit_ref 0.971
_refine_ls_hydrogen_treatment mixed
_refine_ls_matrix_type full
_refine_ls_number_parameters 277
_refine_ls_number_reflns 4166
_refine_ls_number_restraints 3
_refine_ls_restrained_S_all 0.970
_refine_ls_R_factor_all 0.0405
_refine_ls_R_factor_gt 0.0317
_refine_ls_shift/su_max 0.003
_refine_ls_shift/su_mean 0.000
_refine_ls_structure_factor_coef Fsqd
_refine_ls_weighting_details 'calc w=1/[\s^2^(Fo^2^)+(0.0398P)^2^+0.0000P] where P=(Fo^2^+2Fc^2^)/3'
_refine_ls_weighting_scheme calc
_refine_ls_wR_factor_gt 0.0692
_refine_ls_wR_factor_ref 0.0722
_reflns_number_gt 3359
_reflns_number_total 4166
_reflns_threshold_expression >2sigma(I)
_cod_data_source_file c5ra24288f2.cif
_cod_data_source_block shelxl
_cod_depositor_comments
;
The following automatic conversions were performed:

'_symmetry_cell_setting' value 'Monoclinic' changed to 'monoclinic'
according to
/usr/data/users/saulius/crontab/automatic-downloads/rss-feeds/RSC/lib/dictionaries/cif_core.dic
dictionary named 'cif_core.dic' version 2.4.2 from 2011-04-26.

'_exptl_absorpt_correction_type' value 'MULTI-SCAN' changed to
'multi-scan' according to
/usr/data/users/saulius/crontab/automatic-downloads/rss-feeds/RSC/lib/dictionaries/cif_core.dic
dictionary named 'cif_core.dic' version 2.4.2 from 2011-04-26.

Automatic conversion script
Id: cif_fix_values 4268 2015-11-12 08:31:59Z antanas 
;
_cod_original_cell_volume 2016.3(7)
_cod_original_sg_symbol_H-M Cc
_cod_database_code 7223937
_audit_block_doi 10.5517/cc1k2y1m

loop_
_symmetry_equiv_pos_as_xyz
'x, y, z'
'x, -y, z+1/2'
'x+1/2, y+1/2, z'
'x+1/2, -y+1/2, z+1/2'

loop_
_atom_site_label
_atom_site_type_symbol
_atom_site_fract_x
_atom_site_fract_y
_atom_site_fract_z
_atom_site_U_iso_or_equiv
_atom_site_adp_type
_atom_site_occupancy
_atom_site_symmetry_multiplicity
_atom_site_calc_flag
_atom_site_refinement_flags
S1 S -0.06205(3) 0.71952(4) 0.86839(5) 0.02248(12) Uani 1 1 d .
O1 O 0.07033(7) 0.75613(10) 0.90827(17) 0.0224(3) Uani 1 1 d .
O2 O 0.07731(7) 0.45952(10) 0.5706(2) 0.0329(4) Uani 1 1 d .
N1 N -0.19081(7) 0.66704(12) 0.65151(18) 0.0180(3) Uani 1 1 d .
N2 N 0.09553(7) 0.62104(12) 0.6877(2) 0.0188(3) Uani 1 1 d D
C1 C -0.22579(10) 0.67896(17) 0.7780(2) 0.0254(4) Uani 1 1 d .
H1A H -0.2769 0.6697 0.7267 0.038 Uiso 1 1 calc R
H1B H -0.2163 0.7496 0.8274 0.038 Uiso 1 1 calc R
H1C H -0.2078 0.6257 0.8653 0.038 Uiso 1 1 calc R
C2 C -0.22282(9) 0.64085(13) 0.4857(2) 0.0156(4) Uani 1 1 d .
C3 C -0.29488(9) 0.62649(13) 0.3981(2) 0.0186(4) Uani 1 1 d .
H3 H -0.3300 0.6333 0.4523 0.022 Uiso 1 1 calc R
C4 C -0.31270(9) 0.60207(13) 0.2303(2) 0.0199(4) Uani 1 1 d .
H4 H -0.3610 0.5924 0.1675 0.024 Uiso 1 1 calc R
C5 C -0.26081(9) 0.59126(13) 0.1508(2) 0.0197(4) Uani 1 1 d .
H5 H -0.2747 0.5747 0.0350 0.024 Uiso 1 1 calc R
C6 C -0.18965(9) 0.60425(13) 0.2373(2) 0.0171(4) Uani 1 1 d .
H6 H -0.1550 0.5955 0.1823 0.021 Uiso 1 1 calc R
C7 C -0.16959(9) 0.63054(13) 0.4077(2) 0.0157(4) Uani 1 1 d .
C8 C -0.10333(9) 0.65194(13) 0.5335(2) 0.0167(4) Uani 1 1 d .
C9 C -0.11885(9) 0.67371(14) 0.6763(2) 0.0181(4) Uani 1 1 d .
C10 C -0.03024(9) 0.65267(14) 0.5175(2) 0.0163(4) Uani 1 1 d .
H10 H -0.0278 0.5937 0.4406 0.020 Uiso 1 1 calc R
C11 C -0.00975(9) 0.75404(14) 0.4452(2) 0.0186(4) Uani 1 1 d .
C12 C -0.02976(9) 0.85313(14) 0.4881(2) 0.0201(4) Uani 1 1 d .
H12 H -0.0590 0.8576 0.5580 0.024 Uiso 1 1 calc R
C13 C -0.00751(10) 0.94520(15) 0.4301(2) 0.0235(4) Uani 1 1 d .
H13 H -0.0218 1.0119 0.4598 0.028 Uiso 1 1 calc R
C14 C 0.03541(10) 0.93965(17) 0.3289(2) 0.0266(4) Uani 1 1 d .
H14 H 0.0514 1.0025 0.2906 0.032 Uiso 1 1 calc R
C15 C 0.05512(10) 0.84164(17) 0.2833(2) 0.0287(5) Uani 1 1 d .
H15 H 0.0842 0.8375 0.2129 0.034 Uiso 1 1 calc R
C16 C 0.03227(9) 0.74938(15) 0.3410(2) 0.0225(4) Uani 1 1 d .
H16 H 0.0456 0.6827 0.3088 0.027 Uiso 1 1 calc R
C17 C 0.02351(9) 0.62652(14) 0.6932(2) 0.0178(4) Uani 1 1 d .
H17 H 0.0110 0.5555 0.7276 0.021 Uiso 1 1 calc R
C18 C 0.02052(9) 0.70500(14) 0.8263(2) 0.0174(4) Uani 1 1 d .
C19 C 0.11760(9) 0.53440(14) 0.6228(2) 0.0204(4) Uani 1 1 d .
C20 C 0.19188(9) 0.53479(15) 0.6157(2) 0.0186(4) Uani 1 1 d .
C21 C 0.23413(10) 0.62424(15) 0.6410(3) 0.0230(4) Uani 1 1 d .
H21 H 0.2163 0.6896 0.6662 0.028 Uiso 1 1 calc R
C22 C 0.30185(10) 0.61917(15) 0.6298(3) 0.0246(4) Uani 1 1 d .
H22 H 0.3305 0.6807 0.6479 0.030 Uiso 1 1 calc R
C23 C 0.32796(10) 0.52376(15) 0.5920(3) 0.0254(4) Uani 1 1 d .
H23 H 0.3747 0.5201 0.5853 0.030 Uiso 1 1 calc R
C24 C 0.28622(10) 0.43422(16) 0.5643(3) 0.0273(4) Uani 1 1 d .
H24 H 0.3038 0.3695 0.5363 0.033 Uiso 1 1 calc R
C25 C 0.21822(10) 0.43925(14) 0.5777(2) 0.0231(4) Uani 1 1 d .
H25 H 0.1897 0.3775 0.5608 0.028 Uiso 1 1 calc R
H2 H 0.1263(8) 0.6721(11) 0.739(2) 0.017(5) Uiso 1 1 d D

loop_
_atom_site_aniso_label
_atom_site_aniso_U_11
_atom_site_aniso_U_22
_atom_site_aniso_U_33
_atom_site_aniso_U_23
_atom_site_aniso_U_13
_atom_site_aniso_U_12
S1 0.0174(2) 0.0336(3) 0.0166(2) -0.0060(2) 0.00554(16) -0.0015(2)
O1 0.0203(7) 0.0246(7) 0.0222(7) -0.0025(6) 0.0066(6) -0.0054(5)
O2 0.0242(8) 0.0251(8) 0.0510(10) -0.0136(7) 0.0139(7) -0.0050(6)
N1 0.0152(8) 0.0234(8) 0.0171(8) 0.0004(6) 0.0077(6) -0.0002(6)
N2 0.0121(7) 0.0179(8) 0.0248(8) -0.0042(6) 0.0035(6) -0.0007(6)
C1 0.0218(10) 0.0357(11) 0.0229(10) -0.0008(9) 0.0132(8) -0.0016(8)
C2 0.0164(9) 0.0145(8) 0.0164(9) 0.0014(7) 0.0057(7) -0.0002(6)
C3 0.0139(9) 0.0195(9) 0.0227(9) 0.0046(8) 0.0062(7) 0.0005(7)
C4 0.0160(9) 0.0187(9) 0.0227(10) 0.0039(8) 0.0026(7) -0.0027(7)
C5 0.0240(10) 0.0175(9) 0.0165(9) 0.0002(7) 0.0046(8) -0.0019(7)
C6 0.0205(9) 0.0161(9) 0.0164(9) -0.0009(7) 0.0083(7) -0.0017(7)
C7 0.0148(8) 0.0135(8) 0.0190(9) 0.0010(7) 0.0057(7) -0.0010(6)
C8 0.0158(9) 0.0174(9) 0.0169(9) -0.0009(7) 0.0051(7) -0.0002(7)
C9 0.0172(9) 0.0194(9) 0.0176(9) -0.0001(7) 0.0052(7) -0.0016(7)
C10 0.0143(8) 0.0193(9) 0.0165(9) -0.0032(7) 0.0063(7) 0.0004(7)
C11 0.0130(8) 0.0264(10) 0.0157(9) -0.0004(7) 0.0035(7) -0.0029(7)
C12 0.0183(9) 0.0235(10) 0.0183(9) 0.0015(8) 0.0054(7) 0.0009(7)
C13 0.0222(10) 0.0247(10) 0.0207(10) 0.0016(8) 0.0025(8) -0.0014(8)
C14 0.0243(10) 0.0341(11) 0.0185(10) 0.0060(9) 0.0024(8) -0.0077(8)
C15 0.0244(11) 0.0469(13) 0.0175(10) 0.0021(9) 0.0104(8) -0.0068(9)
C16 0.0188(9) 0.0309(10) 0.0194(10) -0.0045(8) 0.0082(8) 0.0013(8)
C17 0.0143(9) 0.0192(9) 0.0196(9) -0.0015(7) 0.0049(7) -0.0008(7)
C18 0.0137(8) 0.0209(9) 0.0174(9) 0.0055(7) 0.0045(7) 0.0005(7)
C19 0.0190(9) 0.0187(9) 0.0227(10) -0.0018(8) 0.0057(7) 0.0015(7)
C20 0.0162(9) 0.0206(10) 0.0178(9) -0.0002(7) 0.0037(7) 0.0024(7)
C21 0.0241(10) 0.0174(9) 0.0303(11) -0.0020(8) 0.0124(9) 0.0040(7)
C22 0.0208(10) 0.0221(10) 0.0326(11) -0.0019(8) 0.0107(8) -0.0028(7)
C23 0.0188(9) 0.0272(11) 0.0308(11) -0.0028(9) 0.0087(8) 0.0042(8)
C24 0.0233(10) 0.0219(10) 0.0349(12) -0.0049(9) 0.0067(9) 0.0079(8)
C25 0.0197(10) 0.0191(9) 0.0278(10) -0.0045(8) 0.0037(8) 0.0006(7)

loop_
_atom_type_symbol
_atom_type_description
_atom_type_scat_dispersion_real
_atom_type_scat_dispersion_imag
_atom_type_scat_source
C C 0.0033 0.0016 'International Tables Vol C Tables 4.2.6.8 and 6.1.1.4'
H H 0.0000 0.0000 'International Tables Vol C Tables 4.2.6.8 and 6.1.1.4'
N N 0.0061 0.0033 'International Tables Vol C Tables 4.2.6.8 and 6.1.1.4'
O O 0.0106 0.0060 'International Tables Vol C Tables 4.2.6.8 and 6.1.1.4'
S S 0.1246 0.1234 'International Tables Vol C Tables 4.2.6.8 and 6.1.1.4'

loop_
_geom_angle_atom_site_label_1
_geom_angle_atom_site_label_2
_geom_angle_atom_site_label_3
_geom_angle
C9 S1 C18 98.61(9)
C2 N1 C9 107.21(14)
C2 N1 C1 126.25(15)
C9 N1 C1 126.44(15)
C19 N2 C17 119.89(14)
C19 N2 H2 120.9(12)
C17 N2 H2 118.8(12)
N1 C1 H1A 109.5
N1 C1 H1B 109.5
H1A C1 H1B 109.5
N1 C1 H1C 109.5
H1A C1 H1C 109.5
H1B C1 H1C 109.5
N1 C2 C3 129.39(16)
N1 C2 C7 108.37(14)
C3 C2 C7 122.24(16)
C4 C3 C2 117.41(17)
C4 C3 H3 121.3
C2 C3 H3 121.3
C3 C4 C5 121.25(17)
C3 C4 H4 119.4
C5 C4 H4 119.4
C6 C5 C4 121.42(17)
C6 C5 H5 119.3
C4 C5 H5 119.3
C5 C6 C7 118.94(17)
C5 C6 H6 120.5
C7 C6 H6 120.5
C6 C7 C2 118.72(16)
C6 C7 C8 134.53(17)
C2 C7 C8 106.74(16)
C9 C8 C7 106.32(16)
C9 C8 C10 124.85(16)
C7 C8 C10 128.83(17)
C8 C9 N1 111.36(15)
C8 C9 S1 128.50(14)
N1 C9 S1 119.79(13)
C8 C10 C11 115.25(14)
C8 C10 C17 107.99(14)
C11 C10 C17 111.41(14)
C8 C10 H10 107.3
C11 C10 H10 107.3
C17 C10 H10 107.3
C16 C11 C12 118.52(17)
C16 C11 C10 120.22(16)
C12 C11 C10 121.19(17)
C13 C12 C11 121.00(18)
C13 C12 H12 119.5
C11 C12 H12 119.5
C14 C13 C12 119.98(19)
C14 C13 H13 120.0
C12 C13 H13 120.0
C13 C14 C15 119.75(18)
C13 C14 H14 120.1
C15 C14 H14 120.1
C14 C15 C16 120.06(18)
C14 C15 H15 120.0
C16 C15 H15 120.0
C11 C16 C15 120.67(18)
C11 C16 H16 119.7
C15 C16 H16 119.7
N2 C17 C18 108.83(14)
N2 C17 C10 111.74(15)
C18 C17 C10 112.80(14)
N2 C17 H17 107.8
C18 C17 H17 107.8
C10 C17 H17 107.8
O1 C18 C17 124.20(17)
O1 C18 S1 118.15(15)
C17 C18 S1 117.62(12)
O2 C19 N2 120.65(16)
O2 C19 C20 121.94(16)
N2 C19 C20 117.40(15)
C21 C20 C25 119.39(16)
C21 C20 C19 123.70(16)
C25 C20 C19 116.89(16)
C22 C21 C20 120.59(17)
C22 C21 H21 119.7
C20 C21 H21 119.7
C21 C22 C23 119.87(18)
C21 C22 H22 120.1
C23 C22 H22 120.1
C24 C23 C22 120.26(18)
C24 C23 H23 119.9
C22 C23 H23 119.9
C23 C24 C25 119.76(18)
C23 C24 H24 120.1
C25 C24 H24 120.1
C24 C25 C20 120.12(17)
C24 C25 H25 119.9
C20 C25 H25 119.9

loop_
_geom_bond_atom_site_label_1
_geom_bond_atom_site_label_2
_geom_bond_distance
S1 C9 1.7579(19)
S1 C18 1.7950(18)
O1 C18 1.205(2)
O2 C19 1.231(2)
N1 C2 1.382(2)
N1 C9 1.384(2)
N1 C1 1.451(2)
N2 C19 1.359(2)
N2 C17 1.450(2)
N2 H2 0.902(9)
C1 H1A 0.9800
C1 H1B 0.9800
C1 H1C 0.9800
C2 C3 1.405(2)
C2 C7 1.416(2)
C3 C4 1.380(3)
C3 H3 0.9500
C4 C5 1.402(3)
C4 H4 0.9500
C5 C6 1.385(2)
C5 H5 0.9500
C6 C7 1.404(3)
C6 H6 0.9500
C7 C8 1.436(2)
C8 C9 1.360(3)
C8 C10 1.502(2)
C10 C11 1.530(3)
C10 C17 1.567(3)
C10 H10 1.0000
C11 C16 1.389(2)
C11 C12 1.398(3)
C12 C13 1.389(3)
C12 H12 0.9500
C13 C14 1.383(3)
C13 H13 0.9500
C14 C15 1.391(3)
C14 H14 0.9500
C15 C16 1.395(3)
C15 H15 0.9500
C16 H16 0.9500
C17 C18 1.513(3)
C17 H17 1.0000
C19 C20 1.498(2)
C20 C21 1.387(3)
C20 C25 1.395(3)
C21 C22 1.381(3)
C21 H21 0.9500
C22 C23 1.391(3)
C22 H22 0.9500
C23 C24 1.382(3)
C23 H23 0.9500
C24 C25 1.394(3)
C24 H24 0.9500
C25 H25 0.9500

loop_
_geom_torsion_atom_site_label_1
_geom_torsion_atom_site_label_2
_geom_torsion_atom_site_label_3
_geom_torsion_atom_site_label_4
_geom_torsion
C9 N1 C2 C3 -178.88(17)
C1 N1 C2 C3 4.5(3)
C9 N1 C2 C7 0.41(18)
C1 N1 C2 C7 -176.20(17)
N1 C2 C3 C4 178.88(18)
C7 C2 C3 C4 -0.3(2)
C2 C3 C4 C5 0.5(2)
C3 C4 C5 C6 0.2(3)
C4 C5 C6 C7 -1.1(3)
C5 C6 C7 C2 1.2(2)
C5 C6 C7 C8 -178.42(19)
N1 C2 C7 C6 -179.86(16)
C3 C2 C7 C6 -0.5(2)
N1 C2 C7 C8 -0.15(18)
C3 C2 C7 C8 179.20(16)
C6 C7 C8 C9 179.47(19)
C2 C7 C8 C9 -0.18(19)
C6 C7 C8 C10 0.2(3)
C2 C7 C8 C10 -179.46(16)
C7 C8 C9 N1 0.4(2)
C10 C8 C9 N1 179.77(15)
C7 C8 C9 S1 -172.63(14)
C10 C8 C9 S1 6.7(3)
C2 N1 C9 C8 -0.5(2)
C1 N1 C9 C8 176.06(17)
C2 N1 C9 S1 173.22(13)
C1 N1 C9 S1 -10.2(2)
C18 S1 C9 C8 -9.57(19)
C18 S1 C9 N1 177.86(14)
C9 C8 C10 C11 -97.8(2)
C7 C8 C10 C11 81.4(2)
C9 C8 C10 C17 27.5(2)
C7 C8 C10 C17 -153.32(17)
C8 C10 C11 C16 -143.98(17)
C17 C10 C11 C16 92.53(19)
C8 C10 C11 C12 39.1(2)
C17 C10 C11 C12 -84.39(19)
C16 C11 C12 C13 -0.8(3)
C10 C11 C12 C13 176.13(16)
C11 C12 C13 C14 -0.3(3)
C12 C13 C14 C15 1.1(3)
C13 C14 C15 C16 -0.7(3)
C12 C11 C16 C15 1.3(3)
C10 C11 C16 C15 -175.75(17)
C14 C15 C16 C11 -0.5(3)
C19 N2 C17 C18 157.90(16)
C19 N2 C17 C10 -76.9(2)
C8 C10 C17 N2 177.51(14)
C11 C10 C17 N2 -54.97(19)
C8 C10 C17 C18 -59.50(18)
C11 C10 C17 C18 68.02(19)
N2 C17 C18 O1 2.3(3)
C10 C17 C18 O1 -122.25(19)
N2 C17 C18 S1 -175.68(12)
C10 C17 C18 S1 59.72(18)
C9 S1 C18 O1 158.65(15)
C9 S1 C18 C17 -23.20(15)
C17 N2 C19 O2 -1.1(3)
C17 N2 C19 C20 178.15(16)
O2 C19 C20 C21 166.49(19)
N2 C19 C20 C21 -12.7(3)
O2 C19 C20 C25 -12.0(3)
N2 C19 C20 C25 168.75(17)
C25 C20 C21 C22 -0.4(3)
C19 C20 C21 C22 -178.91(18)
C20 C21 C22 C23 0.3(3)
C21 C22 C23 C24 0.5(3)
C22 C23 C24 C25 -1.3(3)
C23 C24 C25 C20 1.2(3)
C21 C20 C25 C24 -0.4(3)
C19 C20 C25 C24 178.23(18)
